data_1514137
loop_
_publ_author_name
'Hennessy, Elisabeth T.'
'Liu, Richard Y.'
'Iovan, Diana A.'
'Duncan, Ryan A.'
'Betley, Theodore A.'

_publ_section_title
;
 Iron-mediated intermolecular N-group transfer chemistry with olefinic
 substrates
;
_journal_issue 4
_journal_name_full 'Chemical Science'
_journal_page_first 1526
_journal_paper_doi 10.1039/c3sc52533c
_journal_volume 5
_journal_year 2014
_chemical_formula_sum 'C27 H35 Cl3 Fe N2 O'
_chemical_formula_weight 565.77
_chemical_name_systematic
; 
 ? 
;
_space_group_IT_number 61
_symmetry_cell_setting orthorhombic
_symmetry_space_group_name_Hall '-P 2ac 2ab'
_symmetry_space_group_name_H-M 'P b c a'
_atom_sites_solution_hydrogens geom
_atom_sites_solution_primary direct
_atom_sites_solution_secondary difmap
_audit_creation_method SHELXL-97
_cell_angle_alpha 90.00
_cell_angle_beta 90.00
_cell_angle_gamma 90.00
_cell_formula_units_Z 8
_cell_length_a 15.980(3)
_cell_length_b 14.393(2)
_cell_length_c 24.368(4)
_cell_measurement_reflns_used 42871
_cell_measurement_temperature 100(1)
_cell_measurement_theta_max 25.6655
_cell_measurement_theta_min 2.5215
_cell_volume 5604.6(16)
_computing_cell_refinement 'SAINT 7.46A (BRUKER-AXS, 2009)'
_computing_data_collection 'APEX2 v2009.3.0 (Bruker-AXS, 2009)'
_computing_data_reduction 'SAINT 7.46A (BRUKER-AXS, 2009)'
_computing_molecular_graphics 'BRUKER SHELXTL (sHELDRICK, 2008)'
_computing_publication_material 'BRUKER SHELXTL (sHELDRICK, 2008)'
_computing_structure_refinement 'SHELXL-97 (Sheldrick, 2008)'
_computing_structure_solution 'SHELXS-97 (Sheldrick, 2008)'
_diffrn_ambient_temperature 100(1)
_diffrn_measured_fraction_theta_full 0.993
_diffrn_measured_fraction_theta_max 0.993
_diffrn_measurement_device_type
;
Bruker D8 goniometer with CCD area detector
;
_diffrn_measurement_method 'phi and omega scans'
_diffrn_radiation_monochromator graphite
_diffrn_radiation_source 'fine-focus sealed tube'
_diffrn_radiation_type MoK\a
_diffrn_radiation_wavelength 0.71073
_diffrn_reflns_av_R_equivalents 0.1511
_diffrn_reflns_av_sigmaI/netI 0.0870
_diffrn_reflns_limit_h_max 19
_diffrn_reflns_limit_h_min -19
_diffrn_reflns_limit_k_max 17
_diffrn_reflns_limit_k_min -17
_diffrn_reflns_limit_l_max 29
_diffrn_reflns_limit_l_min -29
_diffrn_reflns_number 40103
_diffrn_reflns_theta_full 25.82
_diffrn_reflns_theta_max 25.82
_diffrn_reflns_theta_min 1.67
_exptl_absorpt_coefficient_mu 0.846
_exptl_absorpt_correction_T_max 0.8227
_exptl_absorpt_correction_T_min 0.7504
_exptl_absorpt_correction_type multi-scan
_exptl_absorpt_process_details 'SADABS (Sheldrick, 2008)'
_exptl_crystal_colour red
_exptl_crystal_density_diffrn 1.341
_exptl_crystal_density_method 'not measured'
_exptl_crystal_description plate
_exptl_crystal_F_000 2368
_exptl_crystal_size_max 0.36
_exptl_crystal_size_mid 0.25
_exptl_crystal_size_min 0.24
_refine_diff_density_max 1.201
_refine_diff_density_min -0.986
_refine_diff_density_rms 0.128
_refine_ls_extinction_method none
_refine_ls_goodness_of_fit_ref 0.984
_refine_ls_hydrogen_treatment constr
_refine_ls_matrix_type full
_refine_ls_number_parameters 315
_refine_ls_number_reflns 5371
_refine_ls_number_restraints 0
_refine_ls_restrained_S_all 0.984
_refine_ls_R_factor_all 0.0968
_refine_ls_R_factor_gt 0.0594
_refine_ls_shift/su_max 0.001
_refine_ls_shift/su_mean 0.000
_refine_ls_structure_factor_coef Fsqd
_refine_ls_weighting_details 'calc w=1/[\s^2^(Fo^2^)+(0.1003P)^2^+0.0000P] where P=(Fo^2^+2Fc^2^)/3'
_refine_ls_weighting_scheme calc
_refine_ls_wR_factor_gt 0.1406
_refine_ls_wR_factor_ref 0.1665
_reflns_number_gt 3663
_reflns_number_total 5371
_reflns_threshold_expression >2sigma(I)
_cod_data_source_file c3sc52533c2.cif
_cod_data_source_block dai4
_cod_depositor_comments
;
The following automatic conversions were performed:

'_symmetry_cell_setting' value 'Orthorhombic' changed to
'orthorhombic' according to
/usr/data/users/saulius/crontab/automatic-downloads/current/RSC/lib/dictionaries/cif_core.dic
dictionary named 'cif_core.dic' version 2.4.2 from 2011-04-26.

Automatic conversion script
Id: cif_fix_values 2281 2013-09-26 08:29:07Z andrius 
;
_cod_original_cell_volume 5604.7(16)
_cod_original_sg_symbol_H-M Pbca
_cod_database_code 1514137

loop_
_symmetry_equiv_pos_as_xyz
'x, y, z'
'-x+1/2, -y, z+1/2'
'-x, y+1/2, -z+1/2'
'x+1/2, -y+1/2, -z'
'-x, -y, -z'
'x-1/2, y, -z-1/2'
'x, -y-1/2, z-1/2'
'-x-1/2, y-1/2, z'

loop_
_atom_site_label
_atom_site_type_symbol
_atom_site_fract_x
_atom_site_fract_y
_atom_site_fract_z
_atom_site_U_iso_or_equiv
_atom_site_adp_type
_atom_site_occupancy
_atom_site_symmetry_multiplicity
_atom_site_calc_flag
_atom_site_refinement_flags
Fe19 Fe 0.18503(3) 0.86895(4) 0.36221(2) 0.01395(18) Uani 1 1 d .
Cl18 Cl 0.22520(6) 0.77589(7) 0.29150(4) 0.0212(3) Uani 1 1 d .
Cl39 Cl 0.20094(7) 0.65305(7) 0.54972(4) 0.0263(3) Uani 1 1 d .
Cl40 Cl 0.09212(7) 1.01087(7) 0.55448(4) 0.0261(3) Uani 1 1 d .
O30 O 0.15262(18) 1.00863(18) 0.35004(12) 0.0202(7) Uani 1 1 d .
N31 N 0.2685(2) 0.8814(2) 0.42513(13) 0.0139(7) Uani 1 1 d .
N32 N 0.0843(2) 0.8206(2) 0.40538(13) 0.0150(7) Uani 1 1 d .
C33 C 0.2382(2) 0.8737(3) 0.47914(16) 0.0149(9) Uani 1 1 d .
C34 C 0.0147(3) 0.7752(3) 0.48374(17) 0.0204(9) Uani 1 1 d .
H34 H 0.0020 0.7628 0.5211 0.024 Uiso 1 1 calc R
C35 C 0.1144(3) 0.9044(3) 0.64425(18) 0.0251(10) Uani 1 1 d .
H35 H 0.0961 0.9572 0.6643 0.030 Uiso 1 1 calc R
C29 C 0.0905(2) 0.8128(3) 0.46309(16) 0.0156(8) Uani 1 1 d .
C28 C 0.3020(3) 0.9026(3) 0.51618(17) 0.0187(9) Uani 1 1 d .
H28 H 0.2981 0.9051 0.5550 0.022 Uiso 1 1 calc R
C27 C 0.1196(3) 0.9076(3) 0.58726(17) 0.0196(9) Uani 1 1 d .
C26 C 0.1667(3) 0.7509(3) 0.58522(18) 0.0199(9) Uani 1 1 d .
C25 C 0.3497(2) 0.9115(3) 0.42945(16) 0.0153(9) Uani 1 1 d .
C24 C 0.1363(3) 0.8231(3) 0.67134(18) 0.0265(10) Uani 1 1 d .
H24 H 0.1339 0.8206 0.7103 0.032 Uiso 1 1 calc R
C23 C 0.1926(3) 1.1188(3) 0.4234(2) 0.0277(11) Uani 1 1 d .
H23A H 0.2092 1.1649 0.3958 0.042 Uiso 1 1 calc R
H23B H 0.2412 1.0810 0.4334 0.042 Uiso 1 1 calc R
H23C H 0.1712 1.1508 0.4560 0.042 Uiso 1 1 calc R
C22 C 0.1249(3) 1.0569(3) 0.39994(17) 0.0232(10) Uani 1 1 d .
H22A H 0.1084 1.0104 0.4279 0.028 Uiso 1 1 calc R
H22B H 0.0751 1.0951 0.3913 0.028 Uiso 1 1 calc R
C21 C 0.3704(3) 0.9260(3) 0.48496(17) 0.0198(9) Uani 1 1 d .
H21 H 0.4225 0.9481 0.4985 0.024 Uiso 1 1 calc R
C7BA C 0.0066(2) 0.7896(3) 0.39180(17) 0.0157(9) Uani 1 1 d .
C0CA C -0.0268(3) 0.7861(3) 0.33375(17) 0.0196(9) Uani 1 1 d .
C9BA C -0.0009(3) 0.6944(3) 0.30689(18) 0.0252(10) Uani 1 1 d .
H9BA H 0.0602 0.6890 0.3073 0.038 Uiso 1 1 calc R
H9BB H -0.0209 0.6930 0.2689 0.038 Uiso 1 1 calc R
H9BC H -0.0255 0.6424 0.3273 0.038 Uiso 1 1 calc R
C36 C 0.1614(3) 0.7458(3) 0.64205(17) 0.0212(9) Uani 1 1 d .
H36 H 0.1749 0.6897 0.6606 0.025 Uiso 1 1 calc R
C8BA C 0.4310(3) 0.8225(3) 0.35990(17) 0.0228(10) Uani 1 1 d .
H8BA H 0.4526 0.7854 0.3905 0.034 Uiso 1 1 calc R
H8BB H 0.4739 0.8274 0.3313 0.034 Uiso 1 1 calc R
H8BC H 0.3810 0.7926 0.3447 0.034 Uiso 1 1 calc R
C9AA C -0.0369(3) 0.7601(3) 0.43972(17) 0.0214(9) Uani 1 1 d .
H9AA H -0.0917 0.7346 0.4410 0.026 Uiso 1 1 calc R
C6BA C 0.1587(3) 0.8399(3) 0.49531(17) 0.0167(9) Uani 1 1 d .
C2BA C 0.1468(3) 0.8321(3) 0.55618(17) 0.0174(9) Uani 1 1 d .
C1AA C 0.0053(3) 0.8674(3) 0.29935(17) 0.0211(9) Uani 1 1 d .
H1AA H -0.0019 0.9254 0.3199 0.032 Uiso 1 1 calc R
H1AB H -0.0265 0.8708 0.2650 0.032 Uiso 1 1 calc R
H1AC H 0.0647 0.8581 0.2911 0.032 Uiso 1 1 calc R
C4AA C 0.4081(2) 0.9208(3) 0.38073(17) 0.0174(9) Uani 1 1 d .
C3AA C 0.3687(3) 0.9770(3) 0.33391(18) 0.0211(9) Uani 1 1 d .
H3AA H 0.3238 0.9407 0.3169 0.032 Uiso 1 1 calc R
H3AB H 0.4115 0.9911 0.3063 0.032 Uiso 1 1 calc R
H3AC H 0.3458 1.0351 0.3485 0.032 Uiso 1 1 calc R
C5AA C 0.4902(3) 0.9696(3) 0.39899(19) 0.0260(10) Uani 1 1 d .
H5AA H 0.4770 1.0312 0.4139 0.039 Uiso 1 1 calc R
H5AB H 0.5275 0.9763 0.3673 0.039 Uiso 1 1 calc R
H5AC H 0.5178 0.9322 0.4273 0.039 Uiso 1 1 calc R
C7AA C 0.1461(4) 1.0667(3) 0.3024(2) 0.0418(14) Uani 1 1 d .
H7AA H 0.1774 1.1249 0.3093 0.050 Uiso 1 1 calc R
H7AB H 0.0865 1.0834 0.2970 0.050 Uiso 1 1 calc R
C2AA C 0.1779(3) 1.0242(3) 0.2515(2) 0.0347(12) Uani 1 1 d .
H2AA H 0.1642 1.0642 0.2203 0.052 Uiso 1 1 calc R
H2AB H 0.1518 0.9631 0.2464 0.052 Uiso 1 1 calc R
H2AC H 0.2387 1.0168 0.2541 0.052 Uiso 1 1 calc R
C8AA C -0.1240(3) 0.7908(3) 0.33534(19) 0.0282(11) Uani 1 1 d .
H8AA H -0.1458 0.7370 0.3554 0.042 Uiso 1 1 calc R
H8AB H -0.1459 0.7903 0.2978 0.042 Uiso 1 1 calc R
H8AC H -0.1415 0.8481 0.3538 0.042 Uiso 1 1 calc R

loop_
_atom_site_aniso_label
_atom_site_aniso_U_11
_atom_site_aniso_U_22
_atom_site_aniso_U_33
_atom_site_aniso_U_23
_atom_site_aniso_U_13
_atom_site_aniso_U_12
Fe19 0.0079(3) 0.0203(3) 0.0136(3) -0.0007(2) -0.0008(2) -0.0005(2)
Cl18 0.0125(5) 0.0324(6) 0.0187(6) -0.0070(4) 0.0005(4) -0.0002(4)
Cl39 0.0271(6) 0.0277(5) 0.0240(6) 0.0018(4) 0.0044(5) 0.0064(4)
Cl40 0.0263(6) 0.0288(6) 0.0232(6) -0.0005(4) 0.0006(5) 0.0088(4)
O30 0.0191(16) 0.0223(15) 0.0192(16) 0.0029(12) -0.0028(13) 0.0029(12)
N31 0.0075(17) 0.0207(17) 0.0137(17) 0.0010(13) 0.0000(14) -0.0006(13)
N32 0.0081(17) 0.0238(18) 0.0132(17) 0.0001(14) -0.0003(14) -0.0012(14)
C33 0.011(2) 0.020(2) 0.014(2) -0.0012(16) -0.0014(17) 0.0018(16)
C34 0.015(2) 0.031(2) 0.014(2) 0.0045(18) 0.0026(18) -0.0004(18)
C35 0.016(2) 0.039(3) 0.021(2) -0.0048(19) 0.0028(19) 0.007(2)
C29 0.010(2) 0.021(2) 0.016(2) 0.0007(16) -0.0005(17) 0.0018(16)
C28 0.016(2) 0.028(2) 0.013(2) 0.0005(17) -0.0040(17) 0.0027(17)
C27 0.012(2) 0.027(2) 0.020(2) -0.0007(18) -0.0014(18) 0.0038(18)
C26 0.009(2) 0.029(2) 0.022(2) 0.0013(18) 0.0010(17) 0.0009(17)
C25 0.008(2) 0.0185(19) 0.019(2) 0.0027(16) -0.0031(17) -0.0021(16)
C24 0.011(2) 0.055(3) 0.013(2) 0.003(2) 0.0039(18) 0.006(2)
C23 0.026(3) 0.027(2) 0.031(3) -0.0047(19) -0.011(2) 0.0026(19)
C22 0.022(2) 0.027(2) 0.021(2) -0.0041(18) -0.002(2) 0.0069(18)
C21 0.008(2) 0.032(2) 0.019(2) -0.0029(18) -0.0010(18) -0.0054(17)
C7BA 0.009(2) 0.019(2) 0.019(2) -0.0026(16) -0.0018(17) 0.0012(15)
C0CA 0.010(2) 0.026(2) 0.023(2) -0.0049(17) -0.0018(18) -0.0013(17)
C9BA 0.022(2) 0.029(2) 0.024(2) -0.0051(19) -0.003(2) -0.0029(19)
C36 0.012(2) 0.036(2) 0.016(2) 0.0057(18) -0.0015(17) 0.0023(18)
C8BA 0.016(2) 0.035(2) 0.018(2) -0.0020(18) 0.0028(18) 0.0019(19)
C9AA 0.008(2) 0.033(2) 0.024(2) 0.0029(18) 0.0002(18) -0.0036(17)
C6BA 0.012(2) 0.0200(19) 0.018(2) 0.0020(17) -0.0013(17) 0.0029(16)
C2BA 0.007(2) 0.027(2) 0.018(2) -0.0010(17) -0.0016(17) -0.0003(16)
C1AA 0.013(2) 0.030(2) 0.020(2) 0.0002(18) -0.0068(18) 0.0011(18)
C4AA 0.006(2) 0.030(2) 0.016(2) 0.0010(17) -0.0002(17) -0.0021(16)
C3AA 0.016(2) 0.025(2) 0.023(2) 0.0026(18) -0.0006(19) -0.0020(17)
C5AA 0.010(2) 0.040(3) 0.027(3) 0.002(2) -0.0006(19) -0.0065(19)
C7AA 0.063(4) 0.030(3) 0.033(3) 0.009(2) -0.002(3) 0.008(3)
C2AA 0.037(3) 0.043(3) 0.024(3) 0.009(2) -0.001(2) 0.007(2)
C8AA 0.012(2) 0.050(3) 0.023(3) -0.002(2) -0.0047(19) -0.003(2)

loop_
_atom_type_symbol
_atom_type_description
_atom_type_scat_dispersion_real
_atom_type_scat_dispersion_imag
_atom_type_scat_source
C C 0.0033 0.0016 'International Tables Vol C Tables 4.2.6.8 and 6.1.1.4'
H H 0.0000 0.0000 'International Tables Vol C Tables 4.2.6.8 and 6.1.1.4'
Cl Cl 0.1484 0.1585 'International Tables Vol C Tables 4.2.6.8 and 6.1.1.4'
Fe Fe 0.3463 0.8444 'International Tables Vol C Tables 4.2.6.8 and 6.1.1.4'
N N 0.0061 0.0033 'International Tables Vol C Tables 4.2.6.8 and 6.1.1.4'
O O 0.0106 0.0060 'International Tables Vol C Tables 4.2.6.8 and 6.1.1.4'

loop_
_geom_angle_atom_site_label_1
_geom_angle_atom_site_label_2
_geom_angle_atom_site_label_3
_geom_angle
N31 Fe19 N32 99.07(13)
N31 Fe19 O30 100.57(12)
N32 Fe19 O30 101.82(12)
N31 Fe19 Cl18 115.89(10)
N32 Fe19 Cl18 114.28(10)
O30 Fe19 Cl18 121.80(9)
C7AA O30 C22 111.8(3)
C7AA O30 Fe19 133.7(3)
C22 O30 Fe19 114.3(2)
C25 N31 C33 106.2(3)
C25 N31 Fe19 134.7(3)
C33 N31 Fe19 118.1(2)
C7BA N32 C29 106.2(3)
C7BA N32 Fe19 134.8(3)
C29 N32 Fe19 118.9(3)
N31 C33 C6BA 126.6(4)
N31 C33 C28 108.9(3)
C6BA C33 C28 124.5(4)
C9AA C34 C29 107.2(4)
C24 C35 C27 119.1(4)
C6BA C29 N32 126.2(4)
C6BA C29 C34 124.9(4)
N32 C29 C34 108.9(3)
C21 C28 C33 106.9(4)
C35 C27 C2BA 122.4(4)
C35 C27 Cl40 118.0(3)
C2BA C27 Cl40 119.6(3)
C36 C26 C2BA 122.2(4)
C36 C26 Cl39 118.2(3)
C2BA C26 Cl39 119.6(3)
N31 C25 C21 110.0(3)
N31 C25 C4AA 123.3(3)
C21 C25 C4AA 126.5(4)
C36 C24 C35 120.4(4)
O30 C22 C23 112.1(4)
C28 C21 C25 108.0(4)
N32 C7BA C9AA 110.1(3)
N32 C7BA C0CA 124.1(4)
C9AA C7BA C0CA 125.8(4)
C7BA C0CA C1AA 111.7(3)
C7BA C0CA C9BA 109.5(3)
C1AA C0CA C9BA 109.6(4)
C7BA C0CA C8AA 109.1(3)
C1AA C0CA C8AA 108.4(3)
C9BA C0CA C8AA 108.5(3)
C24 C36 C26 119.3(4)
C34 C9AA C7BA 107.5(4)
C29 C6BA C33 129.7(4)
C29 C6BA C2BA 115.8(4)
C33 C6BA C2BA 114.5(4)
C27 C2BA C26 116.5(4)
C27 C2BA C6BA 121.2(4)
C26 C2BA C6BA 122.2(4)
C25 C4AA C3AA 112.2(3)
C25 C4AA C8BA 108.8(3)
C3AA C4AA C8BA 109.6(3)
C25 C4AA C5AA 109.6(3)
C3AA C4AA C5AA 108.7(3)
C8BA C4AA C5AA 107.9(3)
O30 C7AA C2AA 114.4(4)

loop_
_geom_bond_atom_site_label_1
_geom_bond_atom_site_label_2
_geom_bond_distance
Fe19 N31 2.040(3)
Fe19 N32 2.045(3)
Fe19 O30 2.097(3)
Fe19 Cl18 2.2749(11)
Cl39 C26 1.741(4)
Cl40 C27 1.744(4)
O30 C7AA 1.434(5)
O30 C22 1.469(5)
N31 C25 1.373(5)
N31 C33 1.406(5)
N32 C7BA 1.361(5)
N32 C29 1.414(5)
C33 C6BA 1.416(6)
C33 C28 1.424(6)
C34 C9AA 1.370(6)
C34 C29 1.419(6)
C35 C24 1.389(6)
C35 C27 1.392(6)
C29 C6BA 1.399(6)
C28 C21 1.373(6)
C27 C2BA 1.394(6)
C26 C36 1.390(6)
C26 C2BA 1.403(6)
C25 C21 1.408(6)
C25 C4AA 1.516(6)
C24 C36 1.382(6)
C23 C22 1.513(6)
C7BA C9AA 1.424(6)
C7BA C0CA 1.512(6)
C0CA C1AA 1.527(6)
C0CA C9BA 1.531(6)
C0CA C8AA 1.555(6)
C8BA C4AA 1.547(6)
C6BA C2BA 1.500(6)
C4AA C3AA 1.533(6)
C4AA C5AA 1.553(6)
C7AA C2AA 1.473(7)

loop_
_geom_torsion_atom_site_label_1
_geom_torsion_atom_site_label_2
_geom_torsion_atom_site_label_3
_geom_torsion_atom_site_label_4
_geom_torsion
N31 Fe19 O30 C7AA 132.3(4)
N32 Fe19 O30 C7AA -126.0(4)
Cl18 Fe19 O30 C7AA 2.6(5)
N31 Fe19 O30 C22 -52.8(3)
N32 Fe19 O30 C22 48.9(3)
Cl18 Fe19 O30 C22 177.6(2)
N32 Fe19 N31 C25 -178.4(4)
O30 Fe19 N31 C25 -74.5(4)
Cl18 Fe19 N31 C25 58.9(4)
N32 Fe19 N31 C33 -11.5(3)
O30 Fe19 N31 C33 92.4(3)
Cl18 Fe19 N31 C33 -134.2(2)
N31 Fe19 N32 C7BA -174.6(4)
O30 Fe19 N32 C7BA 82.5(4)
Cl18 Fe19 N32 C7BA -50.8(4)
N31 Fe19 N32 C29 3.9(3)
O30 Fe19 N32 C29 -99.0(3)
Cl18 Fe19 N32 C29 127.7(2)
C25 N31 C33 C6BA -176.1(4)
Fe19 N31 C33 C6BA 13.6(5)
C25 N31 C33 C28 1.8(4)
Fe19 N31 C33 C28 -168.5(3)
C7BA N32 C29 C6BA -177.6(4)
Fe19 N32 C29 C6BA 3.5(5)
C7BA N32 C29 C34 0.8(4)
Fe19 N32 C29 C34 -178.1(3)
C9AA C34 C29 C6BA 178.4(4)
C9AA C34 C29 N32 0.0(5)
N31 C33 C28 C21 -0.9(4)
C6BA C33 C28 C21 177.0(4)
C24 C35 C27 C2BA -0.6(7)
C24 C35 C27 Cl40 -179.8(3)
C33 N31 C25 C21 -2.0(4)
Fe19 N31 C25 C21 166.0(3)
C33 N31 C25 C4AA 174.4(3)
Fe19 N31 C25 C4AA -17.6(6)
C27 C35 C24 C36 -1.2(7)
C7AA O30 C22 C23 -81.6(5)
Fe19 O30 C22 C23 102.3(3)
C33 C28 C21 C25 -0.3(5)
N31 C25 C21 C28 1.5(5)
C4AA C25 C21 C28 -174.8(4)
C29 N32 C7BA C9AA -1.3(4)
Fe19 N32 C7BA C9AA 177.3(3)
C29 N32 C7BA C0CA 179.8(3)
Fe19 N32 C7BA C0CA -1.6(6)
N32 C7BA C0CA C1AA -35.0(5)
C9AA C7BA C0CA C1AA 146.2(4)
N32 C7BA C0CA C9BA 86.5(5)
C9AA C7BA C0CA C9BA -92.3(5)
N32 C7BA C0CA C8AA -154.8(4)
C9AA C7BA C0CA C8AA 26.4(5)
C35 C24 C36 C26 1.7(7)
C2BA C26 C36 C24 -0.4(6)
Cl39 C26 C36 C24 178.5(3)
C29 C34 C9AA C7BA -0.8(5)
N32 C7BA C9AA C34 1.3(5)
C0CA C7BA C9AA C34 -179.7(4)
N32 C29 C6BA C33 -5.2(7)
C34 C29 C6BA C33 176.6(4)
N32 C29 C6BA C2BA 174.8(4)
C34 C29 C6BA C2BA -3.3(6)
N31 C33 C6BA C29 -5.0(7)
C28 C33 C6BA C29 177.5(4)
N31 C33 C6BA C2BA 174.9(3)
C28 C33 C6BA C2BA -2.6(6)
C35 C27 C2BA C26 1.7(6)
Cl40 C27 C2BA C26 -179.1(3)
C35 C27 C2BA C6BA -174.8(4)
Cl40 C27 C2BA C6BA 4.4(6)
C36 C26 C2BA C27 -1.2(6)
Cl39 C26 C2BA C27 179.9(3)
C36 C26 C2BA C6BA 175.3(4)
Cl39 C26 C2BA C6BA -3.6(6)
C29 C6BA C2BA C27 -94.0(5)
C33 C6BA C2BA C27 86.1(5)
C29 C6BA C2BA C26 89.7(5)
C33 C6BA C2BA C26 -90.2(5)
N31 C25 C4AA C3AA 51.1(5)
C21 C25 C4AA C3AA -133.1(4)
N31 C25 C4AA C8BA -70.3(5)
C21 C25 C4AA C8BA 105.5(4)
N31 C25 C4AA C5AA 171.9(4)
C21 C25 C4AA C5AA -12.3(5)
C22 O30 C7AA C2AA 176.4(4)
Fe19 O30 C7AA C2AA -8.6(7)
